data_7061406
loop_
_publ_author_name
'Singh, Soumya'
'Verma, Abhineet'
'Saha, Satyen'

_publ_section_title
;
 Achieving AIE from ACQ in positional isomeric triarylmethanes
;
_journal_issue 15
_journal_name_full 'New Journal of Chemistry'
_journal_page_first 7212
_journal_page_last 7222
_journal_paper_doi 10.1039/D2NJ00148A
_journal_volume 46
_journal_year 2022
_chemical_formula_moiety 'C27 H26 O6'
_chemical_formula_sum 'C27 H26 O6'
_chemical_formula_weight 446.504
_space_group_crystal_system triclinic
_space_group_IT_number 2
_space_group_name_Hall '-P 1'
_space_group_name_H-M_alt 'P -1'
_symmetry_Int_Tables_number 2
_audit_creation_date 2021-01-05
_audit_creation_method
;
Olex2 1.3-beta
(compiled 2020.11.12 svn.r5f609507 for OlexSys, GUI svn.r6226)
;
_audit_update_record
;
2021-01-05 deposited with the CCDC.	2022-03-14 downloaded from the CCDC.
;
_cell_angle_alpha 70.736(7)
_cell_angle_beta 79.283(7)
_cell_angle_gamma 81.374(7)
_cell_formula_units_Z 2
_cell_length_a 9.5900(16)
_cell_length_b 11.089(2)
_cell_length_c 11.645(2)
_cell_measurement_reflns_used 8069
_cell_measurement_temperature 297.49
_cell_measurement_theta_max 25.13
_cell_measurement_theta_min 3.07
_cell_volume 1143.4(3)
_computing_cell_refinement 'SAINT v8.37A (Bruker, 2015)'
_computing_data_reduction 'SAINT v8.37A (Bruker, 2015)'
_computing_molecular_graphics 'Olex2 1.3-beta (Dolomanov et al., 2009)'
_computing_publication_material 'Olex2 1.3-beta (Dolomanov et al., 2009)'
_computing_structure_refinement 'olex2.refine 1.3-beta (Bourhis et al., 2015)'
_diffrn_ambient_temperature 297.49
_diffrn_measured_fraction_theta_full 0.9981
_diffrn_measured_fraction_theta_max 0.9860
_diffrn_measurement_device_type 'Bruker D8 VENTURE diffractometer with PHOTON 100 CMOS detector'
_diffrn_measurement_method '\w and \f scan'
_diffrn_radiation_monochromator graphite
_diffrn_radiation_type 'Mo K\a'
_diffrn_radiation_wavelength 0.71073
_diffrn_reflns_av_R_equivalents 0.0720
_diffrn_reflns_av_unetI/netI 0.0468
_diffrn_reflns_Laue_measured_fraction_full 0.9981
_diffrn_reflns_Laue_measured_fraction_max 0.9860
_diffrn_reflns_limit_h_max 11
_diffrn_reflns_limit_h_min -11
_diffrn_reflns_limit_k_max 13
_diffrn_reflns_limit_k_min -13
_diffrn_reflns_limit_l_max 13
_diffrn_reflns_limit_l_min -13
_diffrn_reflns_number 23653
_diffrn_reflns_point_group_measured_fraction_full 0.9981
_diffrn_reflns_point_group_measured_fraction_max 0.9860
_diffrn_reflns_theta_full 25.2417
_diffrn_reflns_theta_max 25.41
_diffrn_reflns_theta_min 2.79
_exptl_absorpt_coefficient_mu 0.091
_exptl_absorpt_correction_T_max 0.7452
_exptl_absorpt_correction_T_min 0.6351
_exptl_absorpt_correction_type multi-scan
_exptl_absorpt_process_details
;
SADABS-2016/2 (Bruker,2016/2) was used for absorption correction.
wR2(int) was 0.0858 before and 0.0729 after correction.
The Ratio of minimum to maximum transmission is 0.8523.
The \l/2 correction factor is Not present.
;
_exptl_crystal_colour colourless
_exptl_crystal_colour_primary colourless
_exptl_crystal_density_diffrn 1.297
_exptl_crystal_description BLOCK
_exptl_crystal_F_000 472.272
_exptl_crystal_size_max 0.8
_exptl_crystal_size_mid 0.5
_exptl_crystal_size_min 0.1
_refine_diff_density_max 0.3164
_refine_diff_density_min -0.4770
_refine_diff_density_rms 0.1044
_refine_ls_d_res_high 0.8280
_refine_ls_d_res_low 7.3084
_refine_ls_goodness_of_fit_ref 1.0152
_refine_ls_hydrogen_treatment constr
_refine_ls_matrix_type full
_refine_ls_number_constraints 44
_refine_ls_number_parameters 304
_refine_ls_number_reflns 4165
_refine_ls_number_restraints 0
_refine_ls_restrained_S_all 1.0152
_refine_ls_R_factor_all 0.1188
_refine_ls_R_factor_gt 0.0776
_refine_ls_shift/su_max 0.0024
_refine_ls_shift/su_mean 0.0001
_refine_ls_structure_factor_coef Fsqd
_refine_ls_weighting_details 'w=1/[\s^2^(Fo^2^)+(0.1828P)^2^] where P=(Fo^2^+2Fc^2^)/3'
_refine_ls_weighting_scheme calc
_refine_ls_wR_factor_gt 0.2174
_refine_ls_wR_factor_ref 0.2642
_reflns_Friedel_coverage 0.0
_reflns_limit_h_max 11
_reflns_limit_h_min -11
_reflns_limit_k_max 13
_reflns_limit_k_min -12
_reflns_limit_l_max 13
_reflns_limit_l_min 0
_reflns_number_gt 2561
_reflns_number_total 4165
_reflns_threshold_expression I>=2u(I)
_cod_data_source_file d2nj00148a2.cif
_cod_data_source_block DMPBN
_cod_depositor_comments 'Adding full bibliography for 7061405--7061406.cif.'
_cod_original_cell_volume 1143.4(4)
_cod_database_code 7061406
_olex2_refinement_description
;
1. Fixed Uiso
 At 1.2 times of:
  All C(H) groups
 At 1.5 times of:
  All C(H,H,H) groups, All O(H) groups
2.a Ternary CH refined with riding coordinates:
 C11(H11)
2.b Aromatic/amide H refined with riding coordinates:
 C1(H1a), C9(H9), C24(H24), C8(H8), C22(H22), C16(H16), C14(H14), C3(H3),
 C6(H6), C4(H4a), C5(H5)
2.c Idealised Me refined as rotating group:
 C19(H19a,H19b,H19c), C27(H27a,H27b,H27c), C18(H18a,H18b,H18c), C26(H26a,H26b,
 H26c)
2.d Idealised tetrahedral OH refined as rotating group:
 O1(H1), O4(H4)
;
_olex2_submission_special_instructions 'No special instructions were received'

loop_
_space_group_symop_id
_space_group_symop_operation_xyz
1 x,y,z
2 -x,-y,-z

loop_
_atom_site_label
_atom_site_type_symbol
_atom_site_fract_x
_atom_site_fract_y
_atom_site_fract_z
_atom_site_U_iso_or_equiv
_atom_site_adp_type
_atom_site_occupancy
_atom_site_refinement_flags_posn
O6 O 0.5323(2) 0.6654(2) 0.31627(19) 0.0618(7) Uani 1.000000 .
O1 O 0.4644(2) 0.8426(2) 0.0908(2) 0.0621(6) Uani 1.000000 .
H1 H 0.470(2) 0.792(3) 0.1595(17) 0.0931(10) Uiso 1.000000 GR
O3 O 0.0465(2) 0.6369(2) 0.1367(2) 0.0608(6) Uani 1.000000 .
O4 O 0.0322(2) 0.6274(2) 0.3786(2) 0.0627(7) Uani 1.000000 .
H4 H 0.0521(5) 0.615(4) 0.3116(19) 0.0941(10) Uiso 1.000000 GR
O5 O 0.2256(3) 0.6864(3) 0.6921(2) 0.0776(8) Uani 1.000000 .
O2 O 0.1439(3) 1.0345(2) -0.1877(2) 0.0782(8) Uani 1.000000 .
C25 C 0.4022(3) 0.6575(3) 0.3937(3) 0.0499(7) Uani 1.000000 .
C10 C 0.2921(3) 0.4839(3) 0.2192(3) 0.0470(7) Uani 1.000000 .
C2 C 0.2573(3) 0.2585(3) 0.3230(3) 0.0532(8) Uani 1.000000 .
C12 C 0.2570(3) 0.7306(3) 0.1158(3) 0.0492(7) Uani 1.000000 .
C1 C 0.2532(3) 0.3873(3) 0.3236(3) 0.0499(7) Uani 1.000000 .
H1a H 0.2233(3) 0.4059(3) 0.3971(3) 0.0598(9) Uiso 1.000000 R
C23 C 0.2534(3) 0.6718(3) 0.5770(3) 0.0562(8) Uani 1.000000 .
C9 C 0.3337(3) 0.4551(3) 0.1065(3) 0.0551(8) Uani 1.000000 .
H9 H 0.3568(3) 0.5208(3) 0.0340(3) 0.0661(10) Uiso 1.000000 R
C24 C 0.3879(3) 0.6729(3) 0.5088(3) 0.0552(8) Uani 1.000000 .
H24 H 0.4666(3) 0.6837(3) 0.5393(3) 0.0663(10) Uiso 1.000000 R
C7 C 0.3052(3) 0.2302(3) 0.2113(3) 0.0555(8) Uani 1.000000 .
C20 C 0.2876(3) 0.6395(3) 0.3443(3) 0.0484(7) Uani 1.000000 .
C21 C 0.1542(3) 0.6408(3) 0.4164(3) 0.0501(7) Uani 1.000000 .
C11 C 0.3156(3) 0.6179(3) 0.2178(3) 0.0479(7) Uani 1.000000 .
H11 H 0.4191(3) 0.6200(3) 0.1951(3) 0.0575(9) Uiso 1.000000 R
C13 C 0.3375(3) 0.8345(3) 0.0561(3) 0.0526(8) Uani 1.000000 .
C17 C 0.1290(3) 0.7367(3) 0.0720(3) 0.0522(8) Uani 1.000000 .
C8 C 0.3402(3) 0.3327(3) 0.1033(3) 0.0602(9) Uani 1.000000 .
H8 H 0.3683(3) 0.3162(3) 0.0287(3) 0.0722(10) Uiso 1.000000 R
C22 C 0.1367(3) 0.6571(3) 0.5311(3) 0.0599(9) Uani 1.000000 .
H22 H 0.0465(3) 0.6582(3) 0.5772(3) 0.0719(10) Uiso 1.000000 R
C15 C 0.1731(4) 0.9337(3) -0.0865(3) 0.0573(8) Uani 1.000000 .
C16 C 0.0856(3) 0.8352(3) -0.0284(3) 0.0562(8) Uani 1.000000 .
H16 H 0.0005(3) 0.8352(3) -0.0558(3) 0.0675(10) Uiso 1.000000 R
C14 C 0.2973(4) 0.9347(3) -0.0440(3) 0.0606(9) Uani 1.000000 .
H14 H 0.3540(4) 1.0022(3) -0.0820(3) 0.0727(10) Uiso 1.000000 R
C3 C 0.2212(4) 0.1576(3) 0.4322(3) 0.0681(10) Uani 1.000000 .
H3 H 0.1899(4) 0.1752(3) 0.5060(3) 0.0817(11) Uiso 1.000000 R
C6 C 0.3163(4) 0.1005(3) 0.2120(4) 0.0724(10) Uani 1.000000 .
H6 H 0.3480(4) 0.0804(3) 0.1393(4) 0.0869(12) Uiso 1.000000 R
C4 C 0.2323(5) 0.0341(4) 0.4293(4) 0.0841(12) Uani 1.000000 .
H4a H 0.2077(5) -0.0318(4) 0.5011(4) 0.1009(14) Uiso 1.000000 R
C19 C -0.0750(4) 0.6248(4) 0.0889(4) 0.0845(13) Uani 1.000000 .
H19a H -0.0469(7) 0.622(3) 0.0060(11) 0.1268(19) Uiso 1.000000 GR
H19b H -0.116(2) 0.5470(16) 0.1387(18) 0.1268(19) Uiso 1.000000 GR
H19c H -0.1441(15) 0.6968(16) 0.090(3) 0.1268(19) Uiso 1.000000 GR
C5 C 0.2809(5) 0.0061(4) 0.3181(4) 0.0841(12) Uani 1.000000 .
H5 H 0.2887(5) -0.0783(4) 0.3177(4) 0.1010(14) Uiso 1.000000 R
C27 C 0.6525(4) 0.6900(5) 0.3570(4) 0.0838(13) Uani 1.000000 .
H27a H 0.7320(10) 0.700(3) 0.2920(11) 0.1258(19) Uiso 1.000000 GR
H27b H 0.6308(12) 0.7672(17) 0.380(3) 0.1258(19) Uiso 1.000000 GR
H27c H 0.676(2) 0.6194(14) 0.4270(19) 0.1258(19) Uiso 1.000000 GR
C18 C 0.0191(4) 1.0329(4) -0.2364(4) 0.0810(12) Uani 1.000000 .
H18a H 0.0087(18) 1.1082(15) -0.3060(18) 0.1215(17) Uiso 1.000000 GR
H18b H 0.0271(14) 0.9577(15) -0.262(3) 0.1215(17) Uiso 1.000000 GR
H18c H -0.0627(5) 1.032(3) -0.1745(10) 0.1215(17) Uiso 1.000000 GR
C26 C 0.3414(5) 0.7036(5) 0.7437(4) 0.1000(16) Uani 1.000000 .
H26a H 0.386(3) 0.778(2) 0.6904(18) 0.150(2) Uiso 1.000000 GR
H26b H 0.3068(7) 0.715(4) 0.8228(16) 0.150(2) Uiso 1.000000 GR
H26c H 0.410(2) 0.6296(16) 0.753(3) 0.150(2) Uiso 1.000000 GR

loop_
_atom_site_aniso_label
_atom_site_aniso_U_11
_atom_site_aniso_U_22
_atom_site_aniso_U_33
_atom_site_aniso_U_12
_atom_site_aniso_U_13
_atom_site_aniso_U_23
O6 0.0489(12) 0.0851(17) 0.0560(13) -0.0167(11) -0.0066(10) -0.0243(12)
O1 0.0657(14) 0.0600(15) 0.0648(15) -0.0249(11) -0.0106(11) -0.0164(12)
O3 0.0565(13) 0.0595(14) 0.0651(14) -0.0211(10) -0.0165(10) -0.0066(11)
O4 0.0527(12) 0.0746(15) 0.0653(15) -0.0161(11) -0.0098(10) -0.0226(13)
O5 0.0693(16) 0.111(2) 0.0634(15) -0.0049(14) -0.0075(12) -0.0444(15)
O2 0.0814(17) 0.0667(16) 0.0665(16) -0.0076(13) -0.0126(13) 0.0070(13)
C25 0.0521(17) 0.0477(17) 0.0504(17) -0.0090(13) -0.0093(13) -0.0132(14)
C10 0.0486(16) 0.0487(17) 0.0475(17) -0.0087(12) -0.0111(13) -0.0162(14)
C2 0.0534(17) 0.0472(17) 0.061(2) -0.0069(13) -0.0113(14) -0.0173(15)
C12 0.0545(17) 0.0440(17) 0.0497(17) -0.0071(13) -0.0056(13) -0.0154(14)
C1 0.0573(17) 0.0469(17) 0.0489(17) -0.0081(13) -0.0115(13) -0.0161(14)
C23 0.0630(19) 0.0574(19) 0.0520(19) -0.0034(15) -0.0085(15) -0.0230(15)
C9 0.0628(19) 0.0529(19) 0.0502(18) -0.0136(14) -0.0085(14) -0.0132(15)
C24 0.0587(19) 0.0583(19) 0.0547(19) -0.0072(15) -0.0140(15) -0.0217(16)
C7 0.0568(18) 0.0519(19) 0.065(2) -0.0043(14) -0.0128(15) -0.0263(17)
C20 0.0535(17) 0.0429(16) 0.0506(17) -0.0071(13) -0.0106(13) -0.0140(14)
C21 0.0505(17) 0.0420(16) 0.0598(19) -0.0077(12) -0.0147(14) -0.0135(14)
C11 0.0516(17) 0.0464(17) 0.0494(17) -0.0111(13) -0.0118(13) -0.0145(14)
C13 0.0594(18) 0.0498(18) 0.0545(18) -0.0182(14) -0.0045(14) -0.0206(15)
C17 0.0596(18) 0.0477(17) 0.0491(17) -0.0172(14) -0.0029(14) -0.0124(14)
C8 0.065(2) 0.065(2) 0.057(2) -0.0095(16) -0.0078(15) -0.0282(17)
C22 0.0541(19) 0.065(2) 0.061(2) -0.0062(15) -0.0047(15) -0.0219(17)
C15 0.065(2) 0.0502(19) 0.0514(19) -0.0065(15) -0.0044(15) -0.0108(15)
C16 0.0580(18) 0.0557(19) 0.0529(18) -0.0086(14) -0.0094(14) -0.0119(16)
C14 0.070(2) 0.0499(19) 0.060(2) -0.0204(15) 0.0012(16) -0.0134(16)
C3 0.084(2) 0.049(2) 0.069(2) -0.0146(17) -0.0090(18) -0.0131(17)
C6 0.082(2) 0.059(2) 0.087(3) -0.0063(18) -0.012(2) -0.038(2)
C4 0.110(3) 0.049(2) 0.087(3) -0.012(2) -0.016(2) -0.012(2)
C19 0.080(3) 0.102(3) 0.077(3) -0.045(2) -0.018(2) -0.015(2)
C5 0.105(3) 0.047(2) 0.103(3) -0.006(2) -0.019(3) -0.024(2)
C27 0.058(2) 0.131(4) 0.074(2) -0.031(2) -0.0111(18) -0.036(2)
C18 0.087(3) 0.078(3) 0.067(2) 0.000(2) -0.021(2) -0.005(2)
C26 0.084(3) 0.161(5) 0.078(3) 0.001(3) -0.021(2) -0.069(3)

loop_
_atom_type_symbol
_atom_type_scat_dispersion_real
_atom_type_scat_dispersion_imag
_atom_type_scat_Cromer_Mann_a1
_atom_type_scat_Cromer_Mann_a2
_atom_type_scat_Cromer_Mann_a3
_atom_type_scat_Cromer_Mann_a4
_atom_type_scat_Cromer_Mann_b1
_atom_type_scat_Cromer_Mann_b2
_atom_type_scat_Cromer_Mann_b3
_atom_type_scat_Cromer_Mann_b4
_atom_type_scat_Cromer_Mann_c
_atom_type_scat_source
_atom_type_scat_dispersion_source
H 0.00000 0.00000 0.49300 0.32291 0.14019 0.04081 10.51090 26.12570 3.14236 57.79970 0.0030380000826 'International Tables Volume C Table 6.1.1.4 (pp. 500-502)' 'Henke, Gullikson and Davis, At. Data and Nucl. Data Tables, 1993, 54, 2'
C 0.00347 0.00161 2.31000 1.02000 1.58860 0.86500 20.84390 10.20750 0.56870 51.65120 0.215599998832 'International Tables Volume C Table 6.1.1.4 (pp. 500-502)' 'Henke, Gullikson and Davis, At. Data and Nucl. Data Tables, 1993, 54, 2'
O 0.01158 0.00611 3.04850 2.28680 1.54630 0.86700 13.27710 5.70110 0.32390 32.90890 0.250800013542 'International Tables Volume C Table 6.1.1.4 (pp. 500-502)' 'Henke, Gullikson and Davis, At. Data and Nucl. Data Tables, 1993, 54, 2'

loop_
_geom_angle_atom_site_label_1
_geom_angle_atom_site_label_2
_geom_angle_atom_site_label_3
_geom_angle
_geom_angle_site_symmetry_1
_geom_angle_site_symmetry_3
_geom_angle_publ_flag
C27 O6 C25 118.8(3) . . ?
C13 O1 H1 109.5 . . ?
C19 O3 C17 118.8(3) . . ?
C21 O4 H4 109.5 . . ?
C26 O5 C23 118.2(3) . . ?
C18 O2 C15 116.7(3) . . ?
C24 C25 O6 121.6(3) . . ?
C20 C25 O6 115.2(3) . . ?
C20 C25 C24 123.1(3) . . ?
C9 C10 C1 118.7(3) . . ?
C11 C10 C1 123.8(3) . . ?
C11 C10 C9 116.8(2) . . ?
C7 C2 C1 119.0(3) . . ?
C3 C2 C1 121.6(3) . . ?
C3 C2 C7 119.4(3) . . ?
C13 C12 C11 119.2(3) . . ?
C17 C12 C11 125.1(3) . . ?
C17 C12 C13 115.7(3) . . ?
C2 C1 C10 121.6(3) . . ?
H1a C1 C10 119.18(17) . . ?
H1a C1 C2 119.18(18) . . ?
C24 C23 O5 123.6(3) . . ?
C22 C23 O5 115.5(3) . . ?
C22 C23 C24 120.9(3) . . ?
H9 C9 C10 119.56(17) . . ?
C8 C9 C10 120.9(3) . . ?
C8 C9 H9 119.56(19) . . ?
C23 C24 C25 118.1(3) . . ?
H24 C24 C25 120.94(17) . . ?
H24 C24 C23 120.94(19) . . ?
C8 C7 C2 118.3(3) . . ?
C6 C7 C2 119.0(3) . . ?
C6 C7 C8 122.7(3) . . ?
C21 C20 C25 116.3(3) . . ?
C11 C20 C25 119.1(3) . . ?
C11 C20 C21 124.6(3) . . ?
C20 C21 O4 122.7(3) . . ?
C22 C21 O4 115.5(3) . . ?
C22 C21 C20 121.8(3) . . ?
C12 C11 C10 116.0(2) . . ?
C20 C11 C10 115.2(2) . . ?
C20 C11 C12 113.9(2) . . ?
H11 C11 C10 103.10(15) . . ?
H11 C11 C12 103.10(15) . . ?
H11 C11 C20 103.10(15) . . ?
C12 C13 O1 122.0(3) . . ?
C14 C13 O1 115.5(3) . . ?
C14 C13 C12 122.5(3) . . ?
C12 C17 O3 114.9(3) . . ?
C16 C17 O3 121.7(3) . . ?
C16 C17 C12 123.4(3) . . ?
C7 C8 C9 121.4(3) . . ?
H8 C8 C9 119.32(19) . . ?
H8 C8 C7 119.32(18) . . ?
C21 C22 C23 119.8(3) . . ?
H22 C22 C23 120.11(18) . . ?
H22 C22 C21 120.11(18) . . ?
C16 C15 O2 123.7(3) . . ?
C14 C15 O2 115.6(3) . . ?
C14 C15 C16 120.8(3) . . ?
C15 C16 C17 118.1(3) . . ?
H16 C16 C17 120.97(18) . . ?
H16 C16 C15 120.97(19) . . ?
C15 C14 C13 119.6(3) . . ?
H14 C14 C13 120.22(18) . . ?
H14 C14 C15 120.22(18) . . ?
H3 C3 C2 120.0(2) . . ?
C4 C3 C2 120.1(4) . . ?
C4 C3 H3 120.0(2) . . ?
H6 C6 C7 119.9(2) . . ?
C5 C6 C7 120.2(4) . . ?
C5 C6 H6 119.9(2) . . ?
H4a C4 C3 119.8(2) . . ?
C5 C4 C3 120.5(4) . . ?
C5 C4 H4a 119.8(2) . . ?
H19a C19 O3 109.5 . . ?
H19b C19 O3 109.5 . . ?
H19b C19 H19a 109.5 . . ?
H19c C19 O3 109.5 . . ?
H19c C19 H19a 109.5 . . ?
H19c C19 H19b 109.5 . . ?
C4 C5 C6 120.9(4) . . ?
H5 C5 C6 119.5(2) . . ?
H5 C5 C4 119.5(2) . . ?
H27a C27 O6 109.5 . . ?
H27b C27 O6 109.5 . . ?
H27b C27 H27a 109.5 . . ?
H27c C27 O6 109.5 . . ?
H27c C27 H27a 109.5 . . ?
H27c C27 H27b 109.5 . . ?
H18a C18 O2 109.5 . . ?
H18b C18 O2 109.5 . . ?
H18b C18 H18a 109.5 . . ?
H18c C18 O2 109.5 . . ?
H18c C18 H18a 109.5 . . ?
H18c C18 H18b 109.5 . . ?
H26a C26 O5 109.5 . . ?
H26b C26 O5 109.5 . . ?
H26b C26 H26a 109.5 . . ?
H26c C26 O5 109.5 . . ?
H26c C26 H26a 109.5 . . ?
H26c C26 H26b 109.5 . . ?

loop_
_geom_bond_atom_site_label_1
_geom_bond_atom_site_label_2
_geom_bond_distance
_geom_bond_site_symmetry_2
_geom_bond_publ_flag
O6 C25 1.393(3) . ?
O6 C27 1.418(4) . ?
O1 H1 0.8200 . ?
O1 C13 1.374(3) . ?
O3 C17 1.382(3) . ?
O3 C19 1.423(4) . ?
O4 H4 0.8200 . ?
O4 C21 1.368(3) . ?
O5 C23 1.376(4) . ?
O5 C26 1.421(4) . ?
O2 C15 1.370(4) . ?
O2 C18 1.421(4) . ?
C25 C24 1.386(4) . ?
C25 C20 1.397(4) . ?
C10 C1 1.362(4) . ?
C10 C9 1.424(4) . ?
C10 C11 1.532(4) . ?
C2 C1 1.426(4) . ?
C2 C7 1.416(4) . ?
C2 C3 1.415(5) . ?
C12 C11 1.532(4) . ?
C12 C13 1.395(4) . ?
C12 C17 1.399(4) . ?
C1 H1a 0.9300 . ?
C23 C24 1.383(4) . ?
C23 C22 1.378(4) . ?
C9 H9 0.9300 . ?
C9 C8 1.361(4) . ?
C24 H24 0.9300 . ?
C7 C8 1.414(5) . ?
C7 C6 1.424(5) . ?
C20 C21 1.394(4) . ?
C20 C11 1.538(4) . ?
C21 C22 1.384(4) . ?
C11 H11 0.9800 . ?
C13 C14 1.388(5) . ?
C17 C16 1.391(4) . ?
C8 H8 0.9300 . ?
C22 H22 0.9300 . ?
C15 C16 1.390(4) . ?
C15 C14 1.375(4) . ?
C16 H16 0.9300 . ?
C14 H14 0.9300 . ?
C3 H3 0.9300 . ?
C3 C4 1.369(5) . ?
C6 H6 0.9300 . ?
C6 C5 1.355(5) . ?
C4 H4a 0.9300 . ?
C4 C5 1.409(6) . ?
C19 H19a 0.9600 . ?
C19 H19b 0.9600 . ?
C19 H19c 0.9600 . ?
C5 H5 0.9300 . ?
C27 H27a 0.9600 . ?
C27 H27b 0.9600 . ?
C27 H27c 0.9600 . ?
C18 H18a 0.9600 . ?
C18 H18b 0.9600 . ?
C18 H18c 0.9600 . ?
C26 H26a 0.9600 . ?
C26 H26b 0.9600 . ?
C26 H26c 0.9600 . ?

loop_
_geom_torsion_atom_site_label_1
_geom_torsion_atom_site_label_2
_geom_torsion_atom_site_label_3
_geom_torsion_atom_site_label_4
_geom_torsion
_geom_torsion_site_symmetry_1
_geom_torsion_site_symmetry_2
_geom_torsion_site_symmetry_3
_geom_torsion_site_symmetry_4
_geom_torsion_publ_flag
O6 C25 C24 C23 175.9(3) . . . . ?
O6 C25 C20 C21 -175.4(2) . . . . ?
O6 C25 C20 C11 5.5(3) . . . . ?
O1 C13 C12 C11 -3.9(3) . . . . ?
O1 C13 C12 C17 178.8(3) . . . . ?
O1 C13 C14 C15 178.9(3) . . . . ?
O3 C17 C12 C11 6.5(3) . . . . ?
O3 C17 C12 C13 -176.3(3) . . . . ?
O3 C17 C16 C15 178.4(3) . . . . ?
O4 C21 C20 C25 178.4(3) . . . . ?
O4 C21 C20 C11 -2.5(3) . . . . ?
O4 C21 C22 C23 -179.8(3) . . . . ?
O5 C23 C24 C25 -179.9(3) . . . . ?
O5 C23 C22 C21 -179.5(3) . . . . ?
O2 C15 C16 C17 178.5(3) . . . . ?
O2 C15 C14 C13 -178.2(3) . . . . ?
C25 C24 C23 C22 -0.7(4) . . . . ?
C25 C20 C21 C22 -0.9(3) . . . . ?
C25 C20 C11 C10 112.4(3) . . . . ?
C25 C20 C11 C12 -110.0(3) . . . . ?
C10 C1 C2 C7 1.1(3) . . . . ?
C10 C1 C2 C3 178.0(3) . . . . ?
C10 C9 C8 C7 0.4(3) . . . . ?
C10 C11 C12 C13 -139.5(3) . . . . ?
C10 C11 C12 C17 37.6(3) . . . . ?
C10 C11 C20 C21 -66.6(3) . . . . ?
C2 C7 C8 C9 2.5(3) . . . . ?
C2 C7 C6 C5 0.3(4) . . . . ?
C2 C3 C4 C5 0.6(4) . . . . ?
C12 C11 C20 C21 70.9(3) . . . . ?
C12 C13 C14 C15 0.6(4) . . . . ?
C12 C17 C16 C15 -1.2(4) . . . . ?
C23 C22 C21 C20 -0.4(4) . . . . ?
C9 C8 C7 C6 -177.4(3) . . . . ?
C7 C6 C5 C4 0.1(4) . . . . ?
C13 C14 C15 C16 1.7(4) . . . . ?
C17 C16 C15 C14 -1.4(4) . . . . ?
C3 C4 C5 C6 -0.6(5) . . . . ?
